data_1527248
loop_
_publ_author_name
'Clegg, W.'
'Wheatley, P.J.'

_publ_section_title
;
 Crystal and molecular structure of mercuriobis(pentacarbonylmanganese),
 Hg (Mn (C O)5)2
;
_journal_name_full
;
Journal of the Chemical Society A: Inorganic, Physical, Theoretical (1966-1971)
;
_journal_page_first 3572
_journal_page_last 3574
_journal_volume 1971
_journal_year 1971
_chemical_formula_sum 'C10 Hg Mn2 O10'
_chemical_name_systematic 'Hg (Mn (C O)5)2'
_space_group_IT_number 2
_symmetry_space_group_name_Hall '-P 1'
_symmetry_space_group_name_H-M 'P -1'
_cell_angle_alpha 90.86
_cell_angle_beta 81.66
_cell_angle_gamma 97.44
_cell_formula_units_Z 1
_cell_length_a 6.325
_cell_length_b 9.479
_cell_length_c 6.33
_cell_volume 372.336
_citation_journal_id_ASTM JCSIAP
_cod_data_source_file Clegg_JCSIAP_1971_1849.cif
_cod_data_source_block C10Hg1Mn2O10
_cod_original_cell_volume 372.3356
_cod_original_formula_sum 'C10 Hg1 Mn2 O10'
_cod_database_code 1527248

loop_
_symmetry_equiv_pos_as_xyz
x,y,z
-x,-y,-z

loop_
_atom_site_label
_atom_site_type_symbol
_atom_site_fract_x
_atom_site_fract_y
_atom_site_fract_z
_atom_site_occupancy
_atom_site_U_iso_or_equiv
C3 C+2 -0.0898 0.2597 0.2771 1 0.0
Hg1 Hg 0 0 0 1 0.0
O1 O-2 0.4016 0.5111 0.2818 1 0.0
O5 O-2 0.5842 0.1571 -0.1209 1 0.0
C5 C+2 0.4289 0.1877 -0.0253 1 0.0
O3 O-2 -0.2558 0.2716 0.3577 1 0.0
C4 C+2 0.2322 0.1326 0.3612 1 0.0
C1 C+2 0.3194 0.4098 0.2241 1 0.0
C2 C+2 0.1099 0.3183 -0.1083 1 0.0
O4 O-2 0.2607 0.0725 0.5003 1 0.0
O2 O-2 0.0672 0.3661 -0.2567 1 0.0
Mn1 Mn 0.1841 0.2405 0.1328 1 0.0
